data_7218931
loop_
_publ_author_name
'Dang, Yangyang'
'Liu, Yang'
'Sun, Youxuan'
'Yuan, Dongsheng'
'Liu, Xiaolong'
'Lu, Weiqun'
'Liu, Guangfeng'
'Xia, Haibing'
'Tao, Xutang'

_publ_section_title
;
 Bulk crystal growth of hybrid perovskite material CH3NH3PbI3
;
_journal_issue 3
_journal_name_full CrystEngComm
_journal_page_first 665
_journal_paper_doi 10.1039/C4CE02106A
_journal_volume 17
_journal_year 2015
_chemical_formula_sum 'C H6 I3 N Pb'
_chemical_formula_weight 619.96
_chemical_name_systematic
; 
 ? 
;
_space_group_IT_number 108
_symmetry_cell_setting tetragonal
_symmetry_space_group_name_Hall 'I 4 -2c'
_symmetry_space_group_name_H-M 'I 4 c m'
_atom_sites_solution_hydrogens none
_atom_sites_solution_primary direct
_atom_sites_solution_secondary difmap
_audit_creation_method SHELXL-97
_cell_angle_alpha 90.00
_cell_angle_beta 90.00
_cell_angle_gamma 90.00
_cell_formula_units_Z 4
_cell_length_a 8.896(3)
_cell_length_b 8.896(3)
_cell_length_c 12.637(4)
_cell_measurement_reflns_used 2372
_cell_measurement_temperature 293(2)
_cell_measurement_theta_max 27.64
_cell_measurement_theta_min 3.22
_cell_volume 1000.1(6)
_computing_cell_refinement 'Bruker SAINT'
_computing_data_collection 'Bruker APEX2'
_computing_data_reduction 'Bruker SAINT'
_computing_molecular_graphics 'Bruker SHELXTL'
_computing_publication_material 'Bruker SHELXTL'
_computing_structure_refinement 'SHELXL-97 (Sheldrick, 1997)'
_computing_structure_solution 'SHELXS-97 (Sheldrick, 1990)'
_diffrn_ambient_temperature 293(2)
_diffrn_measured_fraction_theta_full 0.997
_diffrn_measured_fraction_theta_max 0.997
_diffrn_measurement_device_type 'Bruker APEX-II CCD'
_diffrn_measurement_method '\f and \w scans'
_diffrn_radiation_monochromator graphite
_diffrn_radiation_source 'fine-focus sealed tube'
_diffrn_radiation_type MoK\a
_diffrn_radiation_wavelength 0.71073
_diffrn_reflns_av_R_equivalents 0.0569
_diffrn_reflns_av_sigmaI/netI 0.0339
_diffrn_reflns_limit_h_max 11
_diffrn_reflns_limit_h_min -11
_diffrn_reflns_limit_k_max 11
_diffrn_reflns_limit_k_min -11
_diffrn_reflns_limit_l_max 16
_diffrn_reflns_limit_l_min -16
_diffrn_reflns_number 5293
_diffrn_reflns_theta_full 27.64
_diffrn_reflns_theta_max 27.64
_diffrn_reflns_theta_min 3.22
_diffrn_standards_number 0
_exptl_absorpt_coefficient_mu 26.049
_exptl_absorpt_correction_T_max 0.3558
_exptl_absorpt_correction_T_min 0.2629
_exptl_absorpt_correction_type multi-scan
_exptl_absorpt_process_details sadabs
_exptl_crystal_colour black
_exptl_crystal_density_diffrn 4.118
_exptl_crystal_density_method 'not measured'
_exptl_crystal_description prism
_exptl_crystal_F_000 1040
_exptl_crystal_size_max 0.07
_exptl_crystal_size_mid 0.06
_exptl_crystal_size_min 0.05
_refine_diff_density_max 3.531
_refine_diff_density_min -4.065
_refine_diff_density_rms 0.456
_refine_ls_abs_structure_details 'Flack H D (1983), Acta Cryst. A39, 876-881'
_refine_ls_abs_structure_Flack 0.44(7)
_refine_ls_extinction_coef 0.0024(2)
_refine_ls_extinction_expression Fc^*^=kFc[1+0.001xFc^2^\l^3^/sin(2\q)]^-1/4^
_refine_ls_extinction_method SHELXL
_refine_ls_goodness_of_fit_ref 1.223
_refine_ls_hydrogen_treatment none
_refine_ls_matrix_type full
_refine_ls_number_parameters 20
_refine_ls_number_reflns 631
_refine_ls_number_restraints 1
_refine_ls_restrained_S_all 1.222
_refine_ls_R_factor_all 0.0710
_refine_ls_R_factor_gt 0.0644
_refine_ls_shift/su_max 0.000
_refine_ls_shift/su_mean 0.000
_refine_ls_structure_factor_coef Fsqd
_refine_ls_weighting_details 'calc w=1/[\s^2^(Fo^2^)+(0.0001P)^2^+174.1814P] where P=(Fo^2^+2Fc^2^)/3'
_refine_ls_weighting_scheme calc
_refine_ls_wR_factor_gt 0.1468
_refine_ls_wR_factor_ref 0.1494
_reflns_number_gt 555
_reflns_number_total 631
_reflns_threshold_expression >2sigma(I)
_cod_data_source_file c4ce02106a2.cif
_cod_data_source_block MAPbI3-tetragonal
_cod_depositor_comments
;
The following automatic conversions were performed:

'_symmetry_cell_setting' value 'Tetragonal' changed to 'tetragonal'
according to
/usr/data/users/saulius/crontab/automatic-downloads/rss-feeds/RSC/lib/dictionaries/cif_core.dic
dictionary named 'cif_core.dic' version 2.4.2 from 2011-04-26.

Automatic conversion script
Id: cif_fix_values 2935 2014-11-11 08:27:57Z andrius 

 Adding full bibliography for 7218931.cif.
;
_cod_original_cell_volume 1000.0(6)
_cod_original_sg_symbol_H-M I4cm
_cod_database_code 7218931

loop_
_symmetry_equiv_pos_as_xyz
'x, y, z'
'-x, -y, z'
'-y, x, z'
'y, -x, z'
'-x, y, z+1/2'
'x, -y, z+1/2'
'y, x, z+1/2'
'-y, -x, z+1/2'
'x+1/2, y+1/2, z+1/2'
'-x+1/2, -y+1/2, z+1/2'
'-y+1/2, x+1/2, z+1/2'
'y+1/2, -x+1/2, z+1/2'
'-x+1/2, y+1/2, z+1'
'x+1/2, -y+1/2, z+1'
'y+1/2, x+1/2, z+1'
'-y+1/2, -x+1/2, z+1'

loop_
_atom_site_label
_atom_site_type_symbol
_atom_site_fract_x
_atom_site_fract_y
_atom_site_fract_z
_atom_site_U_iso_or_equiv
_atom_site_adp_type
_atom_site_occupancy
_atom_site_symmetry_multiplicity
_atom_site_calc_flag
_atom_site_refinement_flags
Pb01 Pb 0.0000 0.0000 0.1274 0.0328(5) Uani 1 4 d S
I002 I 0.0000 0.0000 -0.1226(8) 0.112(2) Uani 1 4 d S
I003 I 0.2769(4) 0.2231(4) 0.1311(8) 0.104(2) Uani 1 2 d S
N1 N 0.448(4) 0.948(4) 0.848(3) 0.063(15) Uani 0.50 2 d SP
C1 C 0.448(4) 0.948(4) 0.848(3) 0.063(15) Uani 0.50 2 d SP

loop_
_atom_site_aniso_label
_atom_site_aniso_U_11
_atom_site_aniso_U_22
_atom_site_aniso_U_33
_atom_site_aniso_U_23
_atom_site_aniso_U_13
_atom_site_aniso_U_12
Pb01 0.0318(6) 0.0318(6) 0.0347(8) 0.000 0.000 0.000
I002 0.156(3) 0.156(3) 0.0246(15) 0.000 0.000 0.000
I003 0.0805(18) 0.0805(18) 0.150(4) 0.055(3) -0.055(3) -0.053(2)
N1 0.07(2) 0.07(2) 0.05(2) 0.016(15) 0.016(15) 0.05(2)
C1 0.07(2) 0.07(2) 0.05(2) 0.016(15) 0.016(15) 0.05(2)

loop_
_atom_type_symbol
_atom_type_description
_atom_type_scat_dispersion_real
_atom_type_scat_dispersion_imag
_atom_type_scat_source
C C 0.0033 0.0016 'International Tables Vol C Tables 4.2.6.8 and 6.1.1.4'
H H 0.0000 0.0000 'International Tables Vol C Tables 4.2.6.8 and 6.1.1.4'
N N 0.0061 0.0033 'International Tables Vol C Tables 4.2.6.8 and 6.1.1.4'
I I -0.4742 1.8119 'International Tables Vol C Tables 4.2.6.8 and 6.1.1.4'
Pb Pb -3.3944 10.1111 'International Tables Vol C Tables 4.2.6.8 and 6.1.1.4'

loop_
_geom_angle_atom_site_label_1
_geom_angle_atom_site_label_2
_geom_angle_atom_site_label_3
_geom_angle
_geom_angle_site_symmetry_1
_geom_angle_site_symmetry_3
I002 Pb01 I002 180.0 . 5
I002 Pb01 I003 90.83(19) . .
I002 Pb01 I003 89.17(19) 5 .
I002 Pb01 I003 90.83(19) . 2
I002 Pb01 I003 89.17(19) 5 2
I003 Pb01 I003 178.3(4) . 2
I002 Pb01 I003 90.83(19) . 4
I002 Pb01 I003 89.17(19) 5 4
I003 Pb01 I003 89.988(6) . 4
I003 Pb01 I003 89.988(6) 2 4
I002 Pb01 I003 90.83(19) . 3
I002 Pb01 I003 89.17(19) 5 3
I003 Pb01 I003 89.988(6) . 3
I003 Pb01 I003 89.988(6) 2 3
I003 Pb01 I003 178.3(4) 4 3
Pb01 I002 Pb01 180.0 . 5_554
Pb01 I003 Pb01 167.60(15) 13_554 .
C1 N1 N1 0(4) 2_675 2_675

loop_
_geom_bond_atom_site_label_1
_geom_bond_atom_site_label_2
_geom_bond_distance
_geom_bond_site_symmetry_2
Pb01 I002 3.159(11) .
Pb01 I002 3.159(11) 5
Pb01 I003 3.1637(11) .
Pb01 I003 3.1637(11) 2
Pb01 I003 3.1637(11) 4
Pb01 I003 3.1637(11) 3
I002 Pb01 3.159(11) 5_554
I003 Pb01 3.1637(11) 13_554
N1 C1 1.32(10) 2_675
N1 N1 1.32(10) 2_675
